data_4023711
loop_
_publ_author_name
'Sergiusz Luli\'nski'
'Katarzyna Zajac'

_publ_contact_author_address
;Warsaw University of Technology,
Faculty of Chemistry, Noakowskiego 3,
00-664 Warsaw, Poland
;
_publ_contact_author_email serek@ch.pw.edu.pl
_publ_contact_author_fax +(4822)6282741
_publ_contact_author_name 'Sergiusz Lulinski'
_publ_contact_author_phone +(4822)6607575
_publ_section_title
;
 Selective Generation of Lithiated Benzonitriles:
 the Importance of Reaction Conditions
;
_journal_name_full 'Journal of Organic Chemistry'
_journal_page_first 7785
_journal_page_last 7788
_journal_paper_doi 10.1021/jo8013808
_journal_volume 73
_journal_year 2008
_chemical_formula_sum 'C10 H14 B N O2 Si'
_chemical_formula_weight 219.12
_chemical_melting_point 400.0(10)
_chemical_name_systematic
; 
3-cyano-2-trimethylsilylphenylboronic acid 
;
_space_group_IT_number 15
_symmetry_cell_setting monoclinic
_symmetry_space_group_name_Hall '-I 2ya'
_symmetry_space_group_name_H-M 'I 1 2/a 1'
_atom_sites_solution_hydrogens geom
_atom_sites_solution_primary direct
_atom_sites_solution_secondary difmap
_audit_creation_method SHELXL-97
_cell_angle_alpha 90.00
_cell_angle_beta 91.92(3)
_cell_angle_gamma 90.00
_cell_formula_units_Z 16
_cell_length_a 23.951(5)
_cell_length_b 8.5113(17)
_cell_length_c 23.986(13)
_cell_measurement_temperature 100(2)
_cell_volume 4887(3)
_computing_cell_refinement
;
CrysAlis RED, Oxford Diffraction Ltd.,
Version 1.171.28cycle2 beta (release 25-10-2005 CrysAlis171 .NET)
(compiled Oct 25 2005,08:50:05)
;
_computing_data_collection
;
CrysAlis CCD, Oxford Diffraction Ltd.,
Version 1.171.28cycle2 beta (release 25-10-2005 CrysAlis171 .NET)
(compiled Oct 25 2005,08:50:05)
;
_computing_data_reduction
;
CrysAlis RED, Oxford Diffraction Ltd.,
Version 1.171.28cycle2 beta (release 25-10-2005 CrysAlis171 .NET)
(compiled Oct 25 2005,08:50:05)
;
_computing_molecular_graphics 'Diamond  1.2'
_computing_publication_material SHELXTL-97
_computing_structure_refinement 'SHELXL-97 (Sheldrick, 1997)'
_computing_structure_solution 'SHELXS-97 (Sheldrick, 1990)'
_diffrn_ambient_temperature 100(2)
_diffrn_detector_area_resol_mean 8.6479
_diffrn_measured_fraction_theta_full 0.984
_diffrn_measured_fraction_theta_max 0.984
_diffrn_measurement_device_type 'KM4 CCD'
_diffrn_measurement_method 'omega scan'
_diffrn_radiation_monochromator graphite
_diffrn_radiation_source 'fine-focus sealed tube'
_diffrn_radiation_type MoK\a
_diffrn_radiation_wavelength 0.71073
_diffrn_reflns_av_R_equivalents 0.0851
_diffrn_reflns_av_sigmaI/netI 0.0531
_diffrn_reflns_limit_h_max 28
_diffrn_reflns_limit_h_min -28
_diffrn_reflns_limit_k_max 10
_diffrn_reflns_limit_k_min -10
_diffrn_reflns_limit_l_max 28
_diffrn_reflns_limit_l_min -28
_diffrn_reflns_number 17329
_diffrn_reflns_theta_full 25.05
_diffrn_reflns_theta_max 25.05
_diffrn_reflns_theta_min 3.04
_diffrn_standards_number '1 frame'
_exptl_absorpt_coefficient_mu 0.172
_exptl_absorpt_correction_type none
_exptl_crystal_colour colourless
_exptl_crystal_density_diffrn 1.191
_exptl_crystal_density_method 'not measured'
_exptl_crystal_description prismatic
_exptl_crystal_F_000 1856
_exptl_crystal_size_max 0.70
_exptl_crystal_size_mid 0.40
_exptl_crystal_size_min 0.35
_refine_diff_density_max 0.698
_refine_diff_density_min -0.446
_refine_diff_density_rms 0.087
_refine_ls_extinction_method none
_refine_ls_goodness_of_fit_ref 1.141
_refine_ls_hydrogen_treatment constr
_refine_ls_matrix_type full
_refine_ls_number_parameters 281
_refine_ls_number_reflns 4262
_refine_ls_number_restraints 0
_refine_ls_restrained_S_all 1.141
_refine_ls_R_factor_all 0.0721
_refine_ls_R_factor_gt 0.0678
_refine_ls_shift/su_max 0.000
_refine_ls_shift/su_mean 0.000
_refine_ls_structure_factor_coef Fsqd
_refine_ls_weighting_details 'calc w=1/[\s^2^(Fo^2^)+(0.0621P)^2^+28.1688P] where P=(Fo^2^+2Fc^2^)/3'
_refine_ls_weighting_scheme calc
_refine_ls_wR_factor_gt 0.1798
_refine_ls_wR_factor_ref 0.1826
_reflns_number_gt 3908
_reflns_number_total 4262
_reflns_threshold_expression >2sigma(I)
_cod_data_source_file jo8013808_si_002.cif
_cod_data_source_block new
_cod_depositor_comments
;
The following automatic conversions were performed:
'_symmetry_cell_setting' value 'Monoclinic' changed to 'monoclinic'
according to '/home/saulius/struct/CIF-dictionaries/cif_core.dic'
dictionary named 'cif_core.dic' version 2.4.1 from 2010-06-29.

Automatic conversion script
Id: cif_fix_enum 1527 2010-12-29 10:47:43Z saulius 

The following automatic conversions were performed:

'_chemical_melting_point' value '399-401' was changed to '400.0(10)'
- the average value was taken and precision was estimated.

Automatic conversion script
Id: cif_fix_values 1646 2011-03-28 12:23:43Z adriana 
;
_cod_original_sg_symbol_H-M 'I 2/a'
_cod_database_code 4023711

loop_
_symmetry_equiv_pos_as_xyz
'x, y, z'
'-x+1/2, y, -z'
'x+1/2, y+1/2, z+1/2'
'-x+1, y+1/2, -z+1/2'
'-x, -y, -z'
'x-1/2, -y, z'
'-x+1/2, -y+1/2, -z+1/2'
'x, -y+1/2, z+1/2'

loop_
_atom_site_label
_atom_site_type_symbol
_atom_site_fract_x
_atom_site_fract_y
_atom_site_fract_z
_atom_site_U_iso_or_equiv
_atom_site_adp_type
_atom_site_occupancy
_atom_site_symmetry_multiplicity
_atom_site_calc_flag
_atom_site_refinement_flags
_atom_site_disorder_assembly
_atom_site_disorder_group
B1A B -0.08861(16) 0.1473(5) 0.17797(15) 0.0188(8) Uani 1 1 d . . .
O2A O -0.13063(10) 0.0409(3) 0.17619(10) 0.0230(6) Uani 1 1 d . . .
H2A H -0.1595 0.0823 0.1618 0.034 Uiso 1 1 calc R . .
O3A O -0.04071(9) 0.0987(3) 0.20640(9) 0.0195(5) Uani 1 1 d . . .
H3A H -0.0158 0.1674 0.2036 0.029 Uiso 1 1 calc R . .
Si4A Si -0.08935(4) 0.22094(11) 0.03819(4) 0.0177(3) Uani 1 1 d . . .
C5A C -0.16025(16) 0.1766(6) 0.00764(17) 0.0373(10) Uani 1 1 d . . .
H5A1 H -0.1760 0.2715 -0.0099 0.056 Uiso 1 1 calc R . .
H5A2 H -0.1846 0.1415 0.0372 0.056 Uiso 1 1 calc R . .
H5A3 H -0.1574 0.0936 -0.0204 0.056 Uiso 1 1 calc R . .
C6A C -0.05346(18) 0.0382(4) 0.06328(15) 0.0304(9) Uani 1 1 d . . .
H6A1 H -0.0758 -0.0123 0.0917 0.046 Uiso 1 1 calc R . .
H6A2 H -0.0165 0.0649 0.0794 0.046 Uiso 1 1 calc R . .
H6A3 H -0.0492 -0.0340 0.0319 0.046 Uiso 1 1 calc R . .
C7A C -0.04151(16) 0.3028(5) -0.01478(15) 0.0274(8) Uani 1 1 d . . .
H7A1 H -0.0311 0.2194 -0.0406 0.041 Uiso 1 1 calc R . .
H7A2 H -0.0078 0.3446 0.0042 0.041 Uiso 1 1 calc R . .
H7A3 H -0.0606 0.3873 -0.0356 0.041 Uiso 1 1 calc R . .
C8A C -0.10961(13) 0.5889(4) 0.02941(15) 0.0196(7) Uani 1 1 d . . .
N9A N -0.11313(13) 0.6398(4) -0.01461(13) 0.0256(7) Uani 1 1 d . . .
C10A C -0.09405(13) 0.3226(4) 0.15480(13) 0.0169(7) Uani 1 1 d . . .
C11A C -0.09679(13) 0.3673(4) 0.09762(13) 0.0166(7) Uani 1 1 d . . .
C12A C -0.10457(13) 0.5301(4) 0.08657(14) 0.0181(7) Uani 1 1 d . . .
C13A C -0.10930(13) 0.6425(4) 0.12852(15) 0.0205(7) Uani 1 1 d . . .
H13A H -0.1154 0.7497 0.1192 0.025 Uiso 1 1 calc R . .
C14A C -0.10499(14) 0.5964(4) 0.18371(14) 0.0217(7) Uani 1 1 d . . .
H14A H -0.1072 0.6717 0.2128 0.026 Uiso 1 1 calc R . .
C15A C -0.09744(14) 0.4381(4) 0.19611(14) 0.0217(7) Uani 1 1 d . . .
H15A H -0.0945 0.4070 0.2341 0.026 Uiso 1 1 calc R . .
B1B B 0.06700(15) 0.3881(4) 0.16523(15) 0.0178(8) Uani 1 1 d . . .
O2B O 0.06439(11) 0.2824(3) 0.12321(10) 0.0237(6) Uani 1 1 d . . .
H2B H 0.0787 0.3211 0.0948 0.036 Uiso 1 1 calc R . .
O3B O 0.04221(10) 0.3417(3) 0.21358(9) 0.0198(5) Uani 1 1 d . . .
H3B H 0.0463 0.4125 0.2378 0.030 Uiso 1 1 calc R . .
Si4B Si 0.20885(4) 0.47107(11) 0.15560(4) 0.0192(3) Uani 1 1 d . . .
C5B C 0.24564(16) 0.4775(5) 0.08823(16) 0.0304(9) Uani 1 1 d . . .
H5B1 H 0.2756 0.3990 0.0888 0.046 Uiso 1 1 calc R . .
H5B2 H 0.2617 0.5823 0.0831 0.046 Uiso 1 1 calc R . .
H5B3 H 0.2190 0.4547 0.0574 0.046 Uiso 1 1 calc R . .
C6B C 0.18905(18) 0.2637(5) 0.1669(2) 0.0406(11) Uani 1 1 d . . .
H6B1 H 0.1704 0.2223 0.1331 0.061 Uiso 1 1 calc R . .
H6B2 H 0.1636 0.2574 0.1981 0.061 Uiso 1 1 calc R . .
H6B3 H 0.2227 0.2016 0.1757 0.061 Uiso 1 1 calc R . .
C7B C 0.25385(16) 0.5345(5) 0.21701(15) 0.0302(9) Uani 1 1 d . . .
H7B1 H 0.2315 0.5361 0.2505 0.045 Uiso 1 1 calc R . .
H7B2 H 0.2686 0.6399 0.2102 0.045 Uiso 1 1 calc R . .
H7B3 H 0.2849 0.4606 0.2224 0.045 Uiso 1 1 calc R . .
C8B C 0.21211(15) 0.8317(4) 0.13873(14) 0.0208(7) Uani 1 1 d . . .
N9B N 0.25659(13) 0.8796(4) 0.13398(13) 0.0256(7) Uani 1 1 d . . .
C10B C 0.08993(13) 0.5624(4) 0.15973(13) 0.0163(7) Uani 1 1 d . . .
C11B C 0.14609(13) 0.6092(4) 0.15220(13) 0.0165(7) Uani 1 1 d . . .
C12B C 0.15583(14) 0.7726(4) 0.14594(13) 0.0174(7) Uani 1 1 d . . .
C13B C 0.11304(15) 0.8852(4) 0.14641(13) 0.0202(7) Uani 1 1 d . . .
H13B H 0.1212 0.9932 0.1409 0.024 Uiso 1 1 calc R . .
C14B C 0.05880(14) 0.8369(4) 0.15499(13) 0.0197(7) Uani 1 1 d . . .
H14B H 0.0294 0.9115 0.1562 0.024 Uiso 1 1 calc R . .
C15B C 0.04809(14) 0.6777(4) 0.16174(13) 0.0190(7) Uani 1 1 d . . .
H15B H 0.0108 0.6454 0.1680 0.023 Uiso 1 1 calc R . .

loop_
_atom_site_aniso_label
_atom_site_aniso_U_11
_atom_site_aniso_U_22
_atom_site_aniso_U_33
_atom_site_aniso_U_23
_atom_site_aniso_U_13
_atom_site_aniso_U_12
B1A 0.0213(19) 0.022(2) 0.0134(18) 0.0012(15) 0.0046(14) 0.0019(16)
O2A 0.0194(12) 0.0220(13) 0.0275(14) 0.0058(10) 0.0000(10) -0.0001(10)
O3A 0.0186(12) 0.0216(13) 0.0184(12) 0.0029(10) 0.0013(9) -0.0011(10)
Si4A 0.0218(5) 0.0177(5) 0.0139(5) -0.0014(3) 0.0025(3) 0.0013(4)
C5A 0.0233(19) 0.058(3) 0.030(2) -0.0157(19) -0.0003(16) -0.0015(19)
C6A 0.047(2) 0.024(2) 0.0206(18) 0.0006(15) 0.0077(16) 0.0063(17)
C7A 0.035(2) 0.0266(19) 0.0216(18) -0.0018(15) 0.0116(15) 0.0015(16)
C8A 0.0143(16) 0.0167(17) 0.028(2) -0.0004(14) 0.0040(13) -0.0002(13)
N9A 0.0297(17) 0.0242(16) 0.0229(17) 0.0049(13) 0.0024(12) 0.0025(13)
C10A 0.0111(14) 0.0225(18) 0.0174(16) -0.0009(13) 0.0034(12) -0.0002(13)
C11A 0.0123(15) 0.0201(17) 0.0176(16) -0.0011(13) 0.0030(12) -0.0010(13)
C12A 0.0129(15) 0.0209(18) 0.0207(17) 0.0025(13) 0.0032(12) -0.0010(13)
C13A 0.0158(16) 0.0148(16) 0.0313(19) -0.0015(14) 0.0040(13) -0.0052(13)
C14A 0.0173(16) 0.0249(19) 0.0230(18) -0.0080(14) 0.0039(13) -0.0028(14)
C15A 0.0218(17) 0.0271(19) 0.0164(17) -0.0011(14) 0.0023(13) -0.0010(14)
B1B 0.0181(18) 0.020(2) 0.0146(18) 0.0035(14) -0.0017(14) 0.0024(15)
O2B 0.0328(14) 0.0215(13) 0.0170(12) 0.0005(10) 0.0046(10) -0.0055(10)
O3B 0.0213(12) 0.0188(12) 0.0194(12) -0.0001(9) 0.0030(9) -0.0037(10)
Si4B 0.0154(5) 0.0169(5) 0.0253(5) 0.0021(4) 0.0029(4) 0.0009(3)
C5B 0.0264(19) 0.038(2) 0.027(2) -0.0061(16) 0.0041(15) 0.0066(17)
C6B 0.031(2) 0.026(2) 0.065(3) 0.012(2) 0.004(2) 0.0022(18)
C7B 0.0264(19) 0.040(2) 0.0236(19) 0.0013(16) -0.0022(15) 0.0099(17)
C8B 0.028(2) 0.0161(17) 0.0179(17) -0.0005(13) 0.0005(14) 0.0032(15)
N9B 0.0259(17) 0.0236(16) 0.0275(17) -0.0003(13) 0.0018(13) -0.0017(13)
C10B 0.0198(16) 0.0187(17) 0.0103(15) 0.0002(12) 0.0000(12) 0.0017(13)
C11B 0.0187(16) 0.0207(17) 0.0101(15) 0.0002(12) 0.0013(12) 0.0019(13)
C12B 0.0203(16) 0.0194(17) 0.0125(16) -0.0005(12) 0.0008(12) -0.0028(13)
C13B 0.0298(18) 0.0149(16) 0.0157(16) -0.0013(13) 0.0012(14) 0.0005(14)
C14B 0.0238(17) 0.0213(18) 0.0141(16) -0.0020(13) 0.0009(13) 0.0067(14)
C15B 0.0201(16) 0.0244(18) 0.0126(16) 0.0009(13) 0.0018(12) 0.0018(14)

loop_
_atom_type_symbol
_atom_type_description
_atom_type_scat_dispersion_real
_atom_type_scat_dispersion_imag
_atom_type_scat_source
C C 0.0033 0.0016 'International Tables Vol C Tables 4.2.6.8 and 6.1.1.4'
H H 0.0000 0.0000 'International Tables Vol C Tables 4.2.6.8 and 6.1.1.4'
B B 0.0013 0.0007 'International Tables Vol C Tables 4.2.6.8 and 6.1.1.4'
N N 0.0061 0.0033 'International Tables Vol C Tables 4.2.6.8 and 6.1.1.4'
O O 0.0106 0.0060 'International Tables Vol C Tables 4.2.6.8 and 6.1.1.4'
Si Si 0.0817 0.0704 'International Tables Vol C Tables 4.2.6.8 and 6.1.1.4'

loop_
_geom_angle_atom_site_label_1
_geom_angle_atom_site_label_2
_geom_angle_atom_site_label_3
_geom_angle
_geom_angle_site_symmetry_1
_geom_angle_site_symmetry_3
_geom_angle_publ_flag
O2A B1A O3A 114.8(3) . . ?
O2A B1A C10A 124.2(3) . . ?
O3A B1A C10A 120.7(3) . . ?
B1A O2A H2A 109.5 . . ?
B1A O3A H3A 109.5 . . ?
C5A Si4A C6A 111.2(2) . . ?
C5A Si4A C7A 112.23(19) . . ?
C6A Si4A C7A 104.06(18) . . ?
C5A Si4A C11A 108.62(17) . . ?
C6A Si4A C11A 110.91(16) . . ?
C7A Si4A C11A 109.81(16) . . ?
Si4A C5A H5A1 109.5 . . ?
Si4A C5A H5A2 109.5 . . ?
H5A1 C5A H5A2 109.5 . . ?
Si4A C5A H5A3 109.5 . . ?
H5A1 C5A H5A3 109.5 . . ?
H5A2 C5A H5A3 109.5 . . ?
Si4A C6A H6A1 109.5 . . ?
Si4A C6A H6A2 109.5 . . ?
H6A1 C6A H6A2 109.5 . . ?
Si4A C6A H6A3 109.5 . . ?
H6A1 C6A H6A3 109.5 . . ?
H6A2 C6A H6A3 109.5 . . ?
Si4A C7A H7A1 109.5 . . ?
Si4A C7A H7A2 109.5 . . ?
H7A1 C7A H7A2 109.5 . . ?
Si4A C7A H7A3 109.5 . . ?
H7A1 C7A H7A3 109.5 . . ?
H7A2 C7A H7A3 109.5 . . ?
N9A C8A C12A 177.7(4) . . ?
C15A C10A C11A 119.5(3) . . ?
C15A C10A B1A 114.6(3) . . ?
C11A C10A B1A 125.9(3) . . ?
C12A C11A C10A 116.2(3) . . ?
C12A C11A Si4A 120.8(2) . . ?
C10A C11A Si4A 123.0(3) . . ?
C13A C12A C11A 123.2(3) . . ?
C13A C12A C8A 115.8(3) . . ?
C11A C12A C8A 121.0(3) . . ?
C14A C13A C12A 119.4(3) . . ?
C14A C13A H13A 120.3 . . ?
C12A C13A H13A 120.3 . . ?
C13A C14A C15A 119.0(3) . . ?
C13A C14A H14A 120.5 . . ?
C15A C14A H14A 120.5 . . ?
C14A C15A C10A 122.6(3) . . ?
C14A C15A H15A 118.7 . . ?
C10A C15A H15A 118.7 . . ?
O2B B1B O3B 115.3(3) . . ?
O2B B1B C10B 124.6(3) . . ?
O3B B1B C10B 119.8(3) . . ?
B1B O2B H2B 109.5 . . ?
B1B O3B H3B 109.5 . . ?
C6B Si4B C5B 106.6(2) . . ?
C6B Si4B C7B 107.6(2) . . ?
C5B Si4B C7B 113.32(18) . . ?
C6B Si4B C11B 112.88(17) . . ?
C5B Si4B C11B 109.80(16) . . ?
C7B Si4B C11B 106.71(16) . . ?
Si4B C5B H5B1 109.5 . . ?
Si4B C5B H5B2 109.5 . . ?
H5B1 C5B H5B2 109.5 . . ?
Si4B C5B H5B3 109.5 . . ?
H5B1 C5B H5B3 109.5 . . ?
H5B2 C5B H5B3 109.5 . . ?
Si4B C6B H6B1 109.5 . . ?
Si4B C6B H6B2 109.5 . . ?
H6B1 C6B H6B2 109.5 . . ?
Si4B C6B H6B3 109.5 . . ?
H6B1 C6B H6B3 109.5 . . ?
H6B2 C6B H6B3 109.5 . . ?
Si4B C7B H7B1 109.5 . . ?
Si4B C7B H7B2 109.5 . . ?
H7B1 C7B H7B2 109.5 . . ?
Si4B C7B H7B3 109.5 . . ?
H7B1 C7B H7B3 109.5 . . ?
H7B2 C7B H7B3 109.5 . . ?
N9B C8B C12B 178.8(4) . . ?
C15B C10B C11B 119.2(3) . . ?
C15B C10B B1B 113.6(3) . . ?
C11B C10B B1B 127.2(3) . . ?
C12B C11B C10B 116.6(3) . . ?
C12B C11B Si4B 118.5(2) . . ?
C10B C11B Si4B 124.7(2) . . ?
C13B C12B C11B 123.1(3) . . ?
C13B C12B C8B 116.4(3) . . ?
C11B C12B C8B 120.5(3) . . ?
C14B C13B C12B 119.2(3) . . ?
C14B C13B H13B 120.4 . . ?
C12B C13B H13B 120.4 . . ?
C13B C14B C15B 119.0(3) . . ?
C13B C14B H14B 120.5 . . ?
C15B C14B H14B 120.5 . . ?
C14B C15B C10B 122.9(3) . . ?
C14B C15B H15B 118.6 . . ?
C10B C15B H15B 118.6 . . ?

loop_
_geom_bond_atom_site_label_1
_geom_bond_atom_site_label_2
_geom_bond_distance
_geom_bond_site_symmetry_2
_geom_bond_publ_flag
B1A O2A 1.354(5) . ?
B1A O3A 1.378(4) . ?
B1A C10A 1.596(5) . ?
O2A H2A 0.8400 . ?
O3A H3A 0.8400 . ?
Si4A C5A 1.865(4) . ?
Si4A C6A 1.867(4) . ?
Si4A C7A 1.874(4) . ?
Si4A C11A 1.906(3) . ?
C5A H5A1 0.9800 . ?
C5A H5A2 0.9800 . ?
C5A H5A3 0.9800 . ?
C6A H6A1 0.9800 . ?
C6A H6A2 0.9800 . ?
C6A H6A3 0.9800 . ?
C7A H7A1 0.9800 . ?
C7A H7A2 0.9800 . ?
C7A H7A3 0.9800 . ?
C8A N9A 1.142(5) . ?
C8A C12A 1.461(5) . ?
C10A C15A 1.400(5) . ?
C10A C11A 1.423(5) . ?
C11A C12A 1.422(5) . ?
C12A C13A 1.396(5) . ?
C13A C14A 1.381(5) . ?
C13A H13A 0.9500 . ?
C14A C15A 1.390(5) . ?
C14A H14A 0.9500 . ?
C15A H15A 0.9500 . ?
B1B O2B 1.351(5) . ?
B1B O3B 1.378(4) . ?
B1B C10B 1.589(5) . ?
O2B H2B 0.8400 . ?
O3B H3B 0.8400 . ?
Si4B C6B 1.850(4) . ?
Si4B C5B 1.867(4) . ?
Si4B C7B 1.875(4) . ?
Si4B C11B 1.908(3) . ?
C5B H5B1 0.9800 . ?
C5B H5B2 0.9800 . ?
C5B H5B3 0.9800 . ?
C6B H6B1 0.9800 . ?
C6B H6B2 0.9800 . ?
C6B H6B3 0.9800 . ?
C7B H7B1 0.9800 . ?
C7B H7B2 0.9800 . ?
C7B H7B3 0.9800 . ?
C8B N9B 1.150(5) . ?
C8B C12B 1.455(5) . ?
C10B C15B 1.405(5) . ?
C10B C11B 1.420(5) . ?
C11B C12B 1.419(5) . ?
C12B C13B 1.403(5) . ?
C13B C14B 1.384(5) . ?
C13B H13B 0.9500 . ?
C14B C15B 1.390(5) . ?
C14B H14B 0.9500 . ?
C15B H15B 0.9500 . ?

loop_
_geom_hbond_atom_site_label_D
_geom_hbond_atom_site_label_H
_geom_hbond_atom_site_label_A
_geom_hbond_distance_DH
_geom_hbond_distance_HA
_geom_hbond_distance_DA
_geom_hbond_angle_DHA
_geom_hbond_site_symmetry_A
O2A H2A N9B 0.84 2.12 2.932(4) 162.2 6_565
O3A H3A O3B 0.84 2.04 2.869(3) 168.4 .
O2B H2B N9A 0.84 2.14 2.965(4) 165.4 5_565
O3B H3B O3A 0.84 2.08 2.911(3) 169.0 4_455

loop_
_geom_torsion_atom_site_label_1
_geom_torsion_atom_site_label_2
_geom_torsion_atom_site_label_3
_geom_torsion_atom_site_label_4
_geom_torsion
_geom_torsion_site_symmetry_1
_geom_torsion_site_symmetry_2
_geom_torsion_site_symmetry_3
_geom_torsion_site_symmetry_4
_geom_torsion_publ_flag
O2A B1A C10A C15A 105.2(4) . . . . ?
O3A B1A C10A C15A -68.7(4) . . . . ?
O2A B1A C10A C11A -73.4(5) . . . . ?
O3A B1A C10A C11A 112.7(4) . . . . ?
C15A C10A C11A C12A -1.8(4) . . . . ?
B1A C10A C11A C12A 176.8(3) . . . . ?
C15A C10A C11A Si4A 177.2(2) . . . . ?
B1A C10A C11A Si4A -4.3(4) . . . . ?
C5A Si4A C11A C12A -79.3(3) . . . . ?
C6A Si4A C11A C12A 158.3(3) . . . . ?
C7A Si4A C11A C12A 43.8(3) . . . . ?
C5A Si4A C11A C10A 101.8(3) . . . . ?
C6A Si4A C11A C10A -20.7(3) . . . . ?
C7A Si4A C11A C10A -135.1(3) . . . . ?
C10A C11A C12A C13A 0.1(5) . . . . ?
Si4A C11A C12A C13A -178.9(2) . . . . ?
C10A C11A C12A C8A -178.2(3) . . . . ?
Si4A C11A C12A C8A 2.8(4) . . . . ?
N9A C8A C12A C13A 20(9) . . . . ?
N9A C8A C12A C11A -162(9) . . . . ?
C11A C12A C13A C14A 1.6(5) . . . . ?
C8A C12A C13A C14A -180.0(3) . . . . ?
C12A C13A C14A C15A -1.6(5) . . . . ?
C13A C14A C15A C10A -0.1(5) . . . . ?
C11A C10A C15A C14A 1.8(5) . . . . ?
B1A C10A C15A C14A -176.9(3) . . . . ?
O2B B1B C10B C15B 109.2(4) . . . . ?
O3B B1B C10B C15B -63.4(4) . . . . ?
O2B B1B C10B C11B -69.5(5) . . . . ?
O3B B1B C10B C11B 117.9(4) . . . . ?
C15B C10B C11B C12B -1.3(4) . . . . ?
B1B C10B C11B C12B 177.3(3) . . . . ?
C15B C10B C11B Si4B 173.7(2) . . . . ?
B1B C10B C11B Si4B -7.7(5) . . . . ?
C6B Si4B C11B C12B 177.4(3) . . . . ?
C5B Si4B C11B C12B -63.7(3) . . . . ?
C7B Si4B C11B C12B 59.4(3) . . . . ?
C6B Si4B C11B C10B 2.5(3) . . . . ?
C5B Si4B C11B C10B 121.3(3) . . . . ?
C7B Si4B C11B C10B -115.5(3) . . . . ?
C10B C11B C12B C13B -0.6(5) . . . . ?
Si4B C11B C12B C13B -176.0(2) . . . . ?
C10B C11B C12B C8B 179.2(3) . . . . ?
Si4B C11B C12B C8B 3.9(4) . . . . ?
N9B C8B C12B C13B 70(18) . . . . ?
N9B C8B C12B C11B -109(18) . . . . ?
C11B C12B C13B C14B 2.0(5) . . . . ?
C8B C12B C13B C14B -177.9(3) . . . . ?
C12B C13B C14B C15B -1.3(5) . . . . ?
C13B C14B C15B C10B -0.6(5) . . . . ?
C11B C10B C15B C14B 2.0(5) . . . . ?
B1B C10B C15B C14B -176.8(3) . . . . ?
